data_4075986
loop_
_publ_author_name
'Majoumo-Mbe, F\'elicit\'e'
'L\"onnecke, Peter'
'Hey-Hawkins, Evamarie'

_publ_section_title
;
 Zwitterionic and Bis-amido Zinc Complexes with Bulky
 Bis(phosphanylamino)benzene Ligands:&#x00A0; Synthesis, Reactivity, and
 Molecular Structures of [ZnCl2(1,2-{N(PHMes2)}2C6H4-\k2N,N&#x2018;)],
 [ZnPr{1-N(PMes2)-2-N(PHMes2)C6H4-\k2N,N&#x2018;}], and
 [Zn{1-N(PMes2)-2-N(\m-PMes2)C6H4-\k3N,N&#x2018;,P}]2
;
_journal_issue 22
_journal_name_full Organometallics
_journal_page_first 5287
_journal_paper_doi 10.1021/om050401t
_journal_volume 24
_journal_year 2005
_chemical_formula_sum 'C45 H56 N2 P2 Zn'
_chemical_formula_weight 752.23
_chemical_name_systematic
;
 ?
;
_space_group_IT_number 29
_symmetry_cell_setting orthorhombic
_symmetry_space_group_name_Hall 'P 2c -2ac'
_symmetry_space_group_name_H-M 'P c a 21'
_atom_sites_solution_hydrogens geom
_atom_sites_solution_primary direct
_atom_sites_solution_secondary difmap
_audit_creation_method SHELXL-97
_cell_angle_alpha 90.00
_cell_angle_beta 90.00
_cell_angle_gamma 90.00
_cell_formula_units_Z 4
_cell_length_a 23.224(3)
_cell_length_b 10.7711(12)
_cell_length_c 16.0211(17)
_cell_measurement_reflns_used 1200
_cell_measurement_temperature 223(2)
_cell_measurement_theta_max 29.07
_cell_measurement_theta_min 2.08
_cell_volume 4007.6(8)
_computing_cell_refinement 'Bruker SAINT'
_computing_data_collection 'Bruker SMART'
_computing_data_reduction 'Bruker SAINT'
_computing_molecular_graphics 'ORTEP3 for Windows (L. J. Farrugia, 1997)'
_computing_publication_material 'WINGX  (L.J. Farrugia,1999)'
_computing_structure_refinement 'SHELXL-97 (Sheldrick, 1997)'
_computing_structure_solution 'SHELXS-97 (Sheldrick, 1990)'
_diffrn_ambient_temperature 223(2)
_diffrn_measured_fraction_theta_full 0.939
_diffrn_measured_fraction_theta_max 0.939
_diffrn_measurement_device_type 'CCD area detector'
_diffrn_measurement_method 'omega scans'
_diffrn_radiation_monochromator graphite
_diffrn_radiation_source 'fine-focus sealed tube'
_diffrn_radiation_type MoK\a
_diffrn_radiation_wavelength 0.71073
_diffrn_reflns_av_R_equivalents 0.0845
_diffrn_reflns_av_sigmaI/netI 0.0776
_diffrn_reflns_limit_h_max 31
_diffrn_reflns_limit_h_min -26
_diffrn_reflns_limit_k_max 13
_diffrn_reflns_limit_k_min -14
_diffrn_reflns_limit_l_max 16
_diffrn_reflns_limit_l_min -21
_diffrn_reflns_number 25734
_diffrn_reflns_theta_full 29.07
_diffrn_reflns_theta_max 29.07
_diffrn_reflns_theta_min 2.08
_exptl_absorpt_coefficient_mu 0.726
_exptl_absorpt_correction_type multi-scan
_exptl_crystal_colour yellow
_exptl_crystal_density_diffrn 1.247
_exptl_crystal_density_method 'not measured'
_exptl_crystal_description prism
_exptl_crystal_F_000 1600
_exptl_crystal_size_max 0.40
_exptl_crystal_size_mid 0.20
_exptl_crystal_size_min 0.10
_refine_diff_density_max 1.663
_refine_diff_density_min -0.506
_refine_diff_density_rms 0.087
_refine_ls_abs_structure_details 'Flack H D (1983), Acta Cryst. A39, 876-881'
_refine_ls_abs_structure_Flack 0.036(17)
_refine_ls_extinction_method none
_refine_ls_goodness_of_fit_ref 1.028
_refine_ls_hydrogen_treatment mixed
_refine_ls_matrix_type full
_refine_ls_number_parameters 468
_refine_ls_number_reflns 8963
_refine_ls_number_restraints 1
_refine_ls_restrained_S_all 1.027
_refine_ls_R_factor_all 0.0863
_refine_ls_R_factor_gt 0.0627
_refine_ls_shift/su_max 0.002
_refine_ls_shift/su_mean 0.000
_refine_ls_structure_factor_coef Fsqd
_refine_ls_weighting_details 'calc w=1/[\s2^(Fo2^)+(0.0873P)2^+0.9545P] where P=(Fo2^+2Fc2^)/3'
_refine_ls_weighting_scheme calc
_refine_ls_wR_factor_gt 0.1507
_refine_ls_wR_factor_ref 0.1606
_reflns_number_gt 6745
_reflns_number_total 8963
_reflns_threshold_expression >2sigma(I)
_cod_data_source_file om050401tsi20050523_015832.cif
_cod_data_source_block c878_fin
_cod_depositor_comments
;
The following automatic conversions were performed:

'_symmetry_cell_setting' value 'Orthorhombic' changed to
'orthorhombic' according to
/home/saulius/struct/CIF-dictionaries/cif_core.dic dictionary named
'cif_core.dic' version 2.4.1 from 2010-06-29.

Automatic conversion script
Id: cif_fix_values 1715 2011-07-08 13:25:40Z adriana 
;
_cod_original_sg_symbol_H-M Pca2(1)
_cod_database_code 4075986

loop_
_symmetry_equiv_pos_as_xyz
'x, y, z'
'-x, -y, z+1/2'
'x+1/2, -y, z'
'-x+1/2, y, z+1/2'

loop_
_atom_site_label
_atom_site_type_symbol
_atom_site_fract_x
_atom_site_fract_y
_atom_site_fract_z
_atom_site_U_iso_or_equiv
_atom_site_adp_type
_atom_site_occupancy
_atom_site_symmetry_multiplicity
_atom_site_calc_flag
_atom_site_refinement_flags
Zn1 Zn 0.25312(2) 0.10835(4) 0.03750(5) 0.03238(13) Uani 1 1 d .
P1 P 0.11735(4) 0.19397(9) 0.03397(9) 0.0302(2) Uani 1 1 d .
P2 P 0.31275(5) -0.15826(11) -0.01801(8) 0.0292(2) Uani 1 1 d .
N1 N 0.17245(15) 0.0961(3) 0.0090(2) 0.0288(8) Uani 1 1 d .
N2 N 0.25792(15) -0.0682(4) -0.0071(3) 0.0299(8) Uani 1 1 d .
C1 C 0.1004(2) 0.2964(4) -0.0555(3) 0.0314(10) Uani 1 1 d .
C2 C 0.1201(2) 0.2894(5) -0.1378(4) 0.0385(12) Uani 1 1 d .
C3 C 0.0991(2) 0.3734(5) -0.1982(4) 0.0451(13) Uani 1 1 d .
H3 H 0.1130 0.3673 -0.2531 0.054 Uiso 1 1 calc R
C4 C 0.0596(2) 0.4630(5) -0.1805(4) 0.0446(13) Uani 1 1 d .
C5 C 0.0399(2) 0.4689(5) -0.0995(4) 0.0440(13) Uani 1 1 d .
H5 H 0.0133 0.5315 -0.0857 0.053 Uiso 1 1 calc R
C6 C 0.0571(2) 0.3874(4) -0.0370(3) 0.0364(11) Uani 1 1 d .
C7 C 0.1549(2) 0.3000(4) 0.1080(3) 0.0286(9) Uani 1 1 d .
C8 C 0.1941(2) 0.3935(5) 0.0845(3) 0.0319(10) Uani 1 1 d .
C9 C 0.2199(2) 0.4634(4) 0.1476(3) 0.0360(11) Uani 1 1 d .
H9 H 0.2457 0.5266 0.1320 0.043 Uiso 1 1 calc R
C10 C 0.2097(2) 0.4447(5) 0.2314(3) 0.0403(12) Uani 1 1 d .
C11 C 0.1708(3) 0.3533(5) 0.2535(4) 0.0416(12) Uani 1 1 d .
H11 H 0.1631 0.3388 0.3103 0.050 Uiso 1 1 calc R
C12 C 0.1425(2) 0.2816(4) 0.1930(3) 0.0330(11) Uani 1 1 d .
C13 C 0.15751(18) -0.0201(4) -0.0235(3) 0.0270(9) Uani 1 1 d .
C14 C 0.10222(19) -0.0543(4) -0.0490(3) 0.0327(10) Uani 1 1 d .
H14 H 0.0720 0.0032 -0.0439 0.039 Uiso 1 1 calc R
C15 C 0.0908(2) -0.1713(5) -0.0817(3) 0.0352(11) Uani 1 1 d .
H15 H 0.0532 -0.1924 -0.0979 0.042 Uiso 1 1 calc R
C16 C 0.1347(2) -0.2565(4) -0.0906(3) 0.0348(11) Uani 1 1 d .
H16 H 0.1268 -0.3362 -0.1114 0.042 Uiso 1 1 calc R
C17 C 0.1910(2) -0.2244(4) -0.0685(3) 0.0324(10) Uani 1 1 d .
H17 H 0.2211 -0.2813 -0.0772 0.039 Uiso 1 1 calc R
C18 C 0.20292(18) -0.1094(4) -0.0339(3) 0.0265(9) Uani 1 1 d .
C19 C 0.36859(18) -0.1051(4) 0.0516(3) 0.0302(10) Uani 1 1 d .
C20 C 0.41879(19) -0.0438(5) 0.0265(4) 0.0404(12) Uani 1 1 d .
C21 C 0.4565(2) -0.0005(6) 0.0876(3) 0.0427(12) Uani 1 1 d .
H21 H 0.4908 0.0387 0.0708 0.051 Uiso 1 1 calc R
C22 C 0.4455(2) -0.0128(5) 0.1705(3) 0.0379(12) Uani 1 1 d .
C23 C 0.3967(2) -0.0790(5) 0.1943(3) 0.0414(12) Uani 1 1 d .
H23 H 0.3896 -0.0916 0.2514 0.050 Uiso 1 1 calc R
C24 C 0.3586(2) -0.1269(5) 0.1367(3) 0.0360(11) Uani 1 1 d .
C25 C 0.33682(19) -0.1906(4) -0.1222(3) 0.0288(9) Uani 1 1 d .
C26 C 0.32305(19) -0.1175(4) -0.1928(3) 0.0318(10) Uani 1 1 d .
C27 C 0.3445(2) -0.1522(5) -0.2711(3) 0.0347(11) Uani 1 1 d .
H27 H 0.3347 -0.1041 -0.3179 0.042 Uiso 1 1 calc R
C28 C 0.3797(2) -0.2555(5) -0.2819(3) 0.0416(12) Uani 1 1 d .
C29 C 0.3932(2) -0.3247(5) -0.2131(4) 0.0425(11) Uani 1 1 d .
H29 H 0.4175 -0.3937 -0.2197 0.051 Uiso 1 1 calc R
C30 C 0.3721(2) -0.2968(5) -0.1327(3) 0.0386(11) Uani 1 1 d .
C31 C 0.1654(2) 0.1986(5) -0.1680(3) 0.0441(13) Uani 1 1 d .
H31A H 0.1728 0.2127 -0.2268 0.066 Uiso 1 1 calc R
H31B H 0.1517 0.1144 -0.1599 0.066 Uiso 1 1 calc R
H31C H 0.2006 0.2107 -0.1365 0.066 Uiso 1 1 calc R
C32 C 0.0386(3) 0.5538(7) -0.2461(5) 0.069(2) Uani 1 1 d .
H32A H 0.0682 0.5648 -0.2882 0.103 Uiso 1 1 calc R
H32B H 0.0303 0.6330 -0.2201 0.103 Uiso 1 1 calc R
H32C H 0.0040 0.5215 -0.2721 0.103 Uiso 1 1 calc R
C33 C 0.0310(2) 0.3962(5) 0.0493(4) 0.0485(14) Uani 1 1 d .
H33A H 0.0608 0.4162 0.0894 0.073 Uiso 1 1 calc R
H33B H 0.0135 0.3173 0.0639 0.073 Uiso 1 1 calc R
H33C H 0.0018 0.4607 0.0498 0.073 Uiso 1 1 calc R
C34 C 0.2115(3) 0.4223(5) -0.0042(3) 0.0432(13) Uani 1 1 d .
H34A H 0.1811 0.4691 -0.0313 0.065 Uiso 1 1 calc R
H34B H 0.2180 0.3455 -0.0343 0.065 Uiso 1 1 calc R
H34C H 0.2466 0.4710 -0.0039 0.065 Uiso 1 1 calc R
C35 C 0.2406(3) 0.5176(6) 0.2959(4) 0.0525(16) Uani 1 1 d .
H35A H 0.2807 0.4925 0.2974 0.079 Uiso 1 1 calc R
H35B H 0.2231 0.5028 0.3500 0.079 Uiso 1 1 calc R
H35C H 0.2381 0.6053 0.2826 0.079 Uiso 1 1 calc R
C36 C 0.0979(3) 0.1899(5) 0.2214(3) 0.0448(13) Uani 1 1 d .
H36A H 0.0907 0.2012 0.2806 0.067 Uiso 1 1 calc R
H36B H 0.1117 0.1062 0.2115 0.067 Uiso 1 1 calc R
H36C H 0.0625 0.2032 0.1906 0.067 Uiso 1 1 calc R
C37 C 0.4360(3) -0.0214(7) -0.0635(4) 0.0568(18) Uani 1 1 d .
H37A H 0.4557 -0.0942 -0.0850 0.085 Uiso 1 1 calc R
H37B H 0.4615 0.0497 -0.0665 0.085 Uiso 1 1 calc R
H37C H 0.4018 -0.0055 -0.0967 0.085 Uiso 1 1 calc R
C38 C 0.4841(3) 0.0469(7) 0.2361(4) 0.0590(17) Uani 1 1 d .
H38A H 0.5240 0.0394 0.2191 0.089 Uiso 1 1 calc R
H38B H 0.4786 0.0053 0.2892 0.089 Uiso 1 1 calc R
H38C H 0.4742 0.1340 0.2418 0.089 Uiso 1 1 calc R
C39 C 0.3077(3) -0.1997(6) 0.1691(4) 0.0543(16) Uani 1 1 d .
H39A H 0.3129 -0.2870 0.1565 0.081 Uiso 1 1 calc R
H39B H 0.2728 -0.1700 0.1426 0.081 Uiso 1 1 calc R
H39C H 0.3047 -0.1888 0.2290 0.081 Uiso 1 1 calc R
C40 C 0.2855(2) -0.0028(5) -0.1883(3) 0.0423(12) Uani 1 1 d .
H40A H 0.2834 0.0354 -0.2430 0.064 Uiso 1 1 calc R
H40B H 0.3020 0.0556 -0.1489 0.064 Uiso 1 1 calc R
H40C H 0.2471 -0.0260 -0.1701 0.064 Uiso 1 1 calc R
C41 C 0.4015(3) -0.2924(7) -0.3671(4) 0.0585(16) Uani 1 1 d .
H41A H 0.4006 -0.3820 -0.3724 0.088 Uiso 1 1 calc R
H41B H 0.4407 -0.2632 -0.3741 0.088 Uiso 1 1 calc R
H41C H 0.3772 -0.2555 -0.4097 0.088 Uiso 1 1 calc R
C42 C 0.3900(3) -0.3797(6) -0.0617(4) 0.0603(18) Uani 1 1 d .
H42A H 0.4164 -0.4426 -0.0821 0.090 Uiso 1 1 calc R
H42B H 0.3562 -0.4196 -0.0382 0.090 Uiso 1 1 calc R
H42C H 0.4089 -0.3305 -0.0190 0.090 Uiso 1 1 calc R
C43 C 0.3182(2) 0.2069(5) 0.0795(4) 0.0398(12) Uani 1 1 d .
H43A H 0.3032 0.2747 0.1140 0.048 Uiso 1 1 calc R
H43B H 0.3421 0.1541 0.1153 0.048 Uiso 1 1 calc R
C44 C 0.3561(3) 0.2622(6) 0.0104(4) 0.0560(17) Uani 1 1 d .
H44A H 0.3683 0.1956 -0.0273 0.067 Uiso 1 1 calc R
H44B H 0.3334 0.3216 -0.0221 0.067 Uiso 1 1 calc R
C45 C 0.4093(3) 0.3275(7) 0.0450(7) 0.094(3) Uani 1 1 d .
H45A H 0.3975 0.3941 0.0820 0.140 Uiso 1 1 calc R
H45B H 0.4316 0.3617 -0.0007 0.140 Uiso 1 1 calc R
H45C H 0.4326 0.2684 0.0757 0.140 Uiso 1 1 calc R
H1P H 0.3035(18) -0.269(4) 0.008(3) 0.019(11) Uiso 1 1 d .

loop_
_atom_site_aniso_label
_atom_site_aniso_U_11
_atom_site_aniso_U_22
_atom_site_aniso_U_33
_atom_site_aniso_U_23
_atom_site_aniso_U_13
_atom_site_aniso_U_12
Zn1 0.0288(2) 0.0307(2) 0.0376(3) -0.0047(3) -0.0016(3) -0.0055(2)
P1 0.0283(5) 0.0272(5) 0.0350(6) -0.0046(6) 0.0002(6) 0.0013(4)
P2 0.0237(5) 0.0323(5) 0.0316(6) -0.0036(5) 0.0003(5) 0.0011(5)
N1 0.0215(16) 0.0256(17) 0.039(2) -0.0060(15) -0.0035(14) 0.0035(14)
N2 0.0283(19) 0.0286(18) 0.033(2) -0.0061(16) 0.0032(16) -0.0006(15)
C1 0.029(2) 0.028(2) 0.038(3) -0.005(2) -0.0066(19) -0.0024(18)
C2 0.038(3) 0.037(3) 0.040(3) -0.003(2) -0.008(2) 0.000(2)
C3 0.051(3) 0.045(3) 0.040(3) -0.001(2) -0.014(2) -0.004(2)
C4 0.040(3) 0.044(3) 0.050(3) 0.009(2) -0.019(2) -0.002(2)
C5 0.033(3) 0.037(3) 0.062(4) -0.002(3) -0.013(2) 0.006(2)
C6 0.031(2) 0.031(2) 0.047(3) -0.005(2) -0.005(2) 0.003(2)
C7 0.030(2) 0.029(2) 0.027(2) -0.0037(18) -0.0033(18) 0.0005(18)
C8 0.031(2) 0.035(2) 0.030(2) 0.002(2) 0.0008(19) 0.003(2)
C9 0.042(3) 0.025(2) 0.041(3) 0.004(2) -0.002(2) -0.002(2)
C10 0.048(3) 0.030(2) 0.042(3) -0.002(2) -0.013(2) 0.010(2)
C11 0.057(3) 0.037(3) 0.031(3) 0.003(2) -0.002(2) 0.005(2)
C12 0.041(3) 0.026(2) 0.031(3) 0.000(2) 0.000(2) 0.005(2)
C13 0.027(2) 0.028(2) 0.026(2) -0.0005(19) -0.0016(17) -0.0039(17)
C14 0.025(2) 0.035(2) 0.039(3) -0.002(2) -0.0066(18) 0.0012(18)
C15 0.029(2) 0.041(3) 0.035(3) -0.001(2) -0.0010(19) -0.005(2)
C16 0.042(3) 0.027(2) 0.035(3) -0.003(2) -0.003(2) -0.005(2)
C17 0.032(2) 0.028(2) 0.037(3) -0.0025(19) 0.0003(19) 0.0035(19)
C18 0.0236(19) 0.032(2) 0.024(2) -0.0019(18) 0.0016(16) -0.0053(17)
C19 0.0249(18) 0.042(2) 0.023(3) 0.0013(19) -0.0014(16) 0.0033(18)
C20 0.026(2) 0.050(3) 0.045(3) 0.004(3) 0.001(2) -0.0043(19)
C21 0.022(2) 0.066(3) 0.040(3) -0.008(3) -0.002(2) -0.006(2)
C22 0.033(3) 0.040(3) 0.041(3) -0.008(2) -0.009(2) 0.004(2)
C23 0.042(3) 0.050(3) 0.033(3) 0.003(2) -0.003(2) 0.004(2)
C24 0.039(3) 0.035(3) 0.034(3) -0.001(2) 0.002(2) 0.002(2)
C25 0.025(2) 0.032(2) 0.029(2) -0.0021(19) 0.0001(18) -0.0016(19)
C26 0.027(2) 0.030(2) 0.038(3) -0.0018(19) -0.0021(18) 0.0013(18)
C27 0.033(3) 0.035(3) 0.036(3) -0.001(2) -0.004(2) -0.006(2)
C28 0.042(3) 0.045(3) 0.038(3) -0.009(2) 0.014(2) -0.005(2)
C29 0.039(3) 0.041(3) 0.048(3) -0.007(3) 0.007(2) 0.009(2)
C30 0.029(2) 0.043(3) 0.043(3) -0.003(2) 0.004(2) 0.007(2)
C31 0.055(3) 0.045(3) 0.033(3) -0.003(2) 0.005(2) 0.012(3)
C32 0.082(5) 0.062(4) 0.063(4) 0.015(3) -0.032(4) -0.003(4)
C33 0.045(3) 0.050(3) 0.051(4) -0.010(3) 0.009(3) 0.016(2)
C34 0.049(3) 0.042(3) 0.038(3) 0.004(2) 0.001(2) -0.012(2)
C35 0.054(4) 0.060(3) 0.044(4) -0.013(3) -0.016(3) 0.002(3)
C36 0.051(3) 0.045(3) 0.038(3) 0.006(2) 0.009(2) -0.003(3)
C37 0.040(3) 0.092(5) 0.039(3) -0.005(3) 0.007(2) -0.027(3)
C38 0.042(3) 0.089(5) 0.046(3) -0.010(3) -0.020(3) -0.001(3)
C39 0.051(3) 0.070(4) 0.043(3) 0.005(3) 0.010(3) -0.020(3)
C40 0.039(3) 0.038(3) 0.050(3) 0.005(2) 0.004(2) 0.009(2)
C41 0.065(4) 0.065(4) 0.046(4) -0.011(3) 0.010(3) 0.002(3)
C42 0.067(4) 0.050(3) 0.064(4) 0.001(3) 0.006(3) 0.039(3)
C43 0.030(2) 0.040(3) 0.049(3) 0.002(2) -0.011(2) -0.003(2)
C44 0.045(3) 0.051(3) 0.072(5) 0.007(3) -0.011(3) -0.008(3)
C45 0.062(4) 0.083(5) 0.137(8) 0.066(6) -0.043(5) -0.041(4)

loop_
_atom_type_symbol
_atom_type_description
_atom_type_scat_dispersion_real
_atom_type_scat_dispersion_imag
_atom_type_scat_source
Zn Zn 0.2839 1.4301 'International Tables Vol C Tables 4.2.6.8 and 6.1.1.4'
P P 0.1023 0.0942 'International Tables Vol C Tables 4.2.6.8 and 6.1.1.4'
N N 0.0061 0.0033 'International Tables Vol C Tables 4.2.6.8 and 6.1.1.4'
C C 0.0033 0.0016 'International Tables Vol C Tables 4.2.6.8 and 6.1.1.4'
H H 0.0000 0.0000 'International Tables Vol C Tables 4.2.6.8 and 6.1.1.4'

loop_
_geom_angle_atom_site_label_1
_geom_angle_atom_site_label_2
_geom_angle_atom_site_label_3
_geom_angle
N1 Zn1 C43 149.65(19)
N1 Zn1 N2 84.62(15)
C43 Zn1 N2 125.67(19)
N1 P1 C1 110.2(2)
N1 P1 C7 100.18(19)
C1 P1 C7 103.1(2)
N2 P2 C25 117.7(2)
N2 P2 C19 108.1(2)
C25 P2 C19 114.4(2)
C13 N1 P1 117.0(3)
C13 N1 Zn1 112.9(3)
P1 N1 Zn1 129.0(2)
C18 N2 P2 119.3(3)
C18 N2 Zn1 110.5(3)
P2 N2 Zn1 130.1(2)
C2 C1 C6 117.5(5)
C2 C1 P1 129.0(4)
C6 C1 P1 113.3(4)
C1 C2 C3 119.9(5)
C1 C2 C31 124.3(5)
C3 C2 C31 115.8(5)
C4 C3 C2 123.0(6)
C3 C4 C5 116.9(5)
C3 C4 C32 121.9(6)
C5 C4 C32 121.2(6)
C4 C5 C6 123.7(5)
C5 C6 C1 118.9(5)
C5 C6 C33 120.2(4)
C1 C6 C33 120.9(4)
C12 C7 C8 119.5(4)
C12 C7 P1 115.7(4)
C8 C7 P1 124.8(4)
C9 C8 C7 118.0(4)
C9 C8 C34 117.0(4)
C7 C8 C34 124.9(4)
C10 C9 C8 123.5(5)
C9 C10 C11 117.8(5)
C9 C10 C35 121.2(5)
C11 C10 C35 120.9(5)
C10 C11 C12 121.4(5)
C11 C12 C7 119.7(5)
C11 C12 C36 118.4(5)
C7 C12 C36 121.9(5)
C14 C13 N1 124.9(4)
C14 C13 C18 117.6(4)
N1 C13 C18 117.4(4)
C15 C14 C13 121.6(4)
C16 C15 C14 120.1(4)
C15 C16 C17 120.1(4)
C18 C17 C16 120.6(4)
C17 C18 N2 125.5(4)
C17 C18 C13 119.9(4)
N2 C18 C13 114.6(4)
C20 C19 C24 119.8(4)
C20 C19 P2 124.9(4)
C24 C19 P2 115.4(3)
C21 C20 C19 118.7(5)
C21 C20 C37 116.7(4)
C19 C20 C37 124.6(5)
C22 C21 C20 122.4(5)
C21 C22 C23 118.1(5)
C21 C22 C38 121.5(5)
C23 C22 C38 120.4(5)
C24 C23 C22 122.1(5)
C23 C24 C19 118.8(5)
C23 C24 C39 117.8(5)
C19 C24 C39 123.4(5)
C26 C25 C30 119.0(4)
C26 C25 P2 124.4(3)
C30 C25 P2 116.6(4)
C27 C26 C25 119.2(4)
C27 C26 C40 117.7(4)
C25 C26 C40 123.2(4)
C28 C27 C26 122.3(5)
C29 C28 C27 118.0(5)
C29 C28 C41 120.6(5)
C27 C28 C41 121.3(6)
C28 C29 C30 122.8(5)
C29 C30 C25 118.7(5)
C29 C30 C42 117.9(5)
C25 C30 C42 123.3(5)
C44 C43 Zn1 113.8(4)
C45 C44 C43 112.4(6)

loop_
_geom_bond_atom_site_label_1
_geom_bond_atom_site_label_2
_geom_bond_distance
Zn1 N1 1.933(3)
Zn1 C43 1.966(5)
Zn1 N2 2.034(4)
P1 N1 1.706(4)
P1 C1 1.851(5)
P1 C7 1.864(5)
P2 N2 1.611(4)
P2 C25 1.795(5)
P2 C19 1.803(4)
N1 C13 1.399(5)
N2 C18 1.419(5)
C1 C2 1.397(8)
C1 C6 1.436(7)
C2 C3 1.412(8)
C2 C31 1.515(7)
C3 C4 1.362(8)
C4 C5 1.377(8)
C4 C32 1.516(8)
C5 C6 1.391(7)
C6 C33 1.512(8)
C7 C12 1.405(7)
C7 C8 1.408(7)
C8 C9 1.395(7)
C8 C34 1.509(7)
C9 C10 1.378(7)
C10 C11 1.383(8)
C10 C35 1.484(8)
C11 C12 1.402(8)
C12 C36 1.503(7)
C13 C14 1.397(6)
C13 C18 1.437(6)
C14 C15 1.391(7)
C15 C16 1.378(7)
C16 C17 1.398(7)
C17 C18 1.384(6)
C19 C20 1.399(6)
C19 C24 1.403(7)
C20 C21 1.393(7)
C20 C37 1.516(8)
C21 C22 1.359(7)
C22 C23 1.392(8)
C22 C38 1.524(7)
C23 C24 1.379(7)
C24 C39 1.510(7)
C25 C26 1.414(7)
C25 C30 1.418(7)
C26 C27 1.400(7)
C26 C40 1.514(6)
C27 C28 1.393(8)
C28 C29 1.366(8)
C28 C41 1.509(8)
C29 C30 1.410(8)
C30 C42 1.505(8)
C43 C44 1.535(8)
C44 C45 1.526(8)
